data_1563888
loop_
_publ_author_name
'Cook, Brian J.'
'Polezhaev, Alexander V.'
'Chen, Chun-Hsing'
'Pink, Maren'
'Caulton, Kenneth G.'

_publ_section_title
;
 A multimetal-ligand cooperative approach to CO2 activation
;
_journal_name_full 'Inorganica Chimica Acta'
_journal_page_first 510
_journal_page_last 515
_journal_paper_doi 10.1016/j.ica.2018.08.039
_journal_volume 483
_journal_year 2018
_chemical_formula_moiety 'C76 H96 Cl2 Fe4 Li2 N20 O2, 5 (C4 H8 O)'
_chemical_formula_sum 'C96 H136 Cl2 Fe4 Li2 N20 O7'
_chemical_formula_weight 1990.43
_space_group_IT_number 15
_space_group_name_Hall '-C 2yc'
_space_group_name_H-M_alt 'C 1 2/c 1'
_symmetry_cell_setting monoclinic
_symmetry_space_group_name_Hall '-C 2yc'
_symmetry_space_group_name_H-M 'C 1 2/c 1'
_atom_sites_solution_hydrogens geom
_atom_sites_solution_primary direct
_atom_sites_solution_secondary difmap
_cell_angle_alpha 90.00
_cell_angle_beta 123.909(2)
_cell_angle_gamma 90.00
_cell_formula_units_Z 4
_cell_length_a 28.0344(15)
_cell_length_b 26.8828(13)
_cell_length_c 16.7433(9)
_cell_measurement_reflns_used 6356
_cell_measurement_temperature 150(2)
_cell_measurement_theta_max 23.41
_cell_measurement_theta_min 2.31
_cell_volume 10472.4(10)
_computing_cell_refinement 'APEX II v2010.11.3 (Bruker, 2013)'
_computing_data_collection 'APEX II v2010.11.3 (Bruker, 2013)'
_computing_data_reduction 'APEX II v2010.11.3 (Bruker, 2013)'
_computing_molecular_graphics 'SHELXTL (Bruker, 2013)'
_computing_publication_material 'SHELXTL (Bruker, 2013)'
_computing_structure_refinement 'SHELXTL (Bruker, 2012)'
_computing_structure_solution 'SHELXTL (Bruker, 2013)'
_diffrn_ambient_temperature 150(2)
_diffrn_detector 'CCD area detector'
_diffrn_detector_area_resol_mean 83.33
_diffrn_detector_type 'Bruker APEXII'
_diffrn_measured_fraction_theta_full 0.997
_diffrn_measured_fraction_theta_max 0.997
_diffrn_measurement_details '0.50 degree frames measured for 120 seconds each'
_diffrn_measurement_device 'APEX Kappa Duo'
_diffrn_measurement_device_type Kappa
_diffrn_measurement_method 'omega and phi scans'
_diffrn_radiation_monochromator graphite
_diffrn_radiation_source 'fine-focus sealed tube'
_diffrn_radiation_type MoK\a
_diffrn_radiation_wavelength 0.71073
_diffrn_reflns_av_R_equivalents 0.1065
_diffrn_reflns_av_sigmaI/netI 0.1068
_diffrn_reflns_limit_h_max 33
_diffrn_reflns_limit_h_min -33
_diffrn_reflns_limit_k_max 32
_diffrn_reflns_limit_k_min -27
_diffrn_reflns_limit_l_max 20
_diffrn_reflns_limit_l_min -20
_diffrn_reflns_number 62385
_diffrn_reflns_theta_full 25.41
_diffrn_reflns_theta_max 25.41
_diffrn_reflns_theta_min 1.16
_exptl_absorpt_coefficient_mu 0.654
_exptl_absorpt_correction_T_max 0.9435
_exptl_absorpt_correction_T_min 0.8483
_exptl_absorpt_correction_type multi-scan
_exptl_absorpt_process_details 'SADABS, G. Sheldrick; 2014'
_exptl_crystal_colour orange
_exptl_crystal_density_diffrn 1.262
_exptl_crystal_density_method 'not measured'
_exptl_crystal_description rod
_exptl_crystal_F_000 4208
_exptl_crystal_size_max 0.26
_exptl_crystal_size_mid 0.10
_exptl_crystal_size_min 0.09
_refine_diff_density_max 0.707
_refine_diff_density_min -0.472
_refine_diff_density_rms 0.086
_refine_ls_extinction_method none
_refine_ls_goodness_of_fit_ref 1.022
_refine_ls_hydrogen_treatment constr
_refine_ls_matrix_type full
_refine_ls_number_parameters 652
_refine_ls_number_reflns 9623
_refine_ls_number_restraints 536
_refine_ls_restrained_S_all 1.021
_refine_ls_R_factor_all 0.1272
_refine_ls_R_factor_gt 0.0599
_refine_ls_shift/su_max 0.002
_refine_ls_shift/su_mean 0.000
_refine_ls_structure_factor_coef Fsqd
_refine_ls_weighting_details 'calc w=1/[\s^2^(Fo^2^)+(0.0773P)^2^+15.8670P] where P=(Fo^2^+2Fc^2^)/3'
_refine_ls_weighting_scheme calc
_refine_ls_wR_factor_gt 0.1410
_refine_ls_wR_factor_ref 0.1705
_reflns_number_gt 5627
_reflns_number_total 9623
_reflns_threshold_expression >2sigma(I)
_cod_data_source_file ICA-2018-483-510.cif
_cod_data_source_block 15083
_cod_original_cell_volume 10472.4(9)
_cod_original_sg_symbol_H-M C2/c
_cod_database_code 1563888

loop_
_symmetry_equiv_pos_as_xyz
'x, y, z'
'-x, y, -z+1/2'
'x+1/2, y+1/2, z'
'-x+1/2, y+1/2, -z+1/2'
'-x, -y, -z'
'x, -y, z-1/2'
'-x+1/2, -y+1/2, -z'
'x+1/2, -y+1/2, z-1/2'

loop_
_atom_site_label
_atom_site_type_symbol
_atom_site_fract_x
_atom_site_fract_y
_atom_site_fract_z
_atom_site_U_iso_or_equiv
_atom_site_adp_type
_atom_site_occupancy
_atom_site_symmetry_multiplicity
_atom_site_calc_flag
_atom_site_refinement_flags
_atom_site_disorder_assembly
_atom_site_disorder_group
Fe1 Fe 0.56644(3) 0.71544(2) 0.36976(5) 0.02745(19) Uani 1 1 d . . .
Fe2 Fe 0.56187(3) 0.61666(2) 0.49878(5) 0.02800(19) Uani 1 1 d . . .
Cl1 Cl 0.37772(5) 0.64166(4) 0.17647(8) 0.0333(3) Uani 1 1 d . . .
Li1 Li 0.4493(3) 0.6734(3) 0.3282(6) 0.0340(18) Uani 1 1 d . . .
O1 O 0.52460(12) 0.65068(10) 0.3646(2) 0.0262(7) Uani 1 1 d . . .
H1O H 0.5334 0.6308 0.3263 0.075(19) Uiso 1 1 d R . .
N1 N 0.62810(16) 0.69890(13) 0.5185(3) 0.0297(9) Uani 1 1 d . . .
N2 N 0.62694(16) 0.66795(13) 0.5819(3) 0.0300(9) Uani 1 1 d . . .
N3 N 0.63940(16) 0.76356(13) 0.4183(3) 0.0288(9) Uani 1 1 d . . .
N4 N 0.50445(16) 0.75736(13) 0.1447(3) 0.0306(9) Uani 1 1 d . . .
N5 N 0.55043(16) 0.75293(12) 0.2403(3) 0.0283(9) Uani 1 1 d . . .
N6 N 0.48502(16) 0.62414(13) 0.4885(3) 0.0298(9) Uani 1 1 d . . .
N7 N 0.44064(16) 0.65717(13) 0.4380(3) 0.0309(9) Uani 1 1 d . . .
N8 N 0.55507(16) 0.55296(13) 0.5720(3) 0.0306(9) Uani 1 1 d . . .
N9 N 0.65417(16) 0.55563(13) 0.4776(3) 0.0338(9) Uani 1 1 d . . .
H9N H 0.6557 0.5770 0.4393 0.041 Uiso 1 1 calc R . .
N10 N 0.61578(16) 0.55821(13) 0.5013(3) 0.0319(9) Uani 1 1 d . . .
C1 C 0.6732(2) 0.67870(17) 0.6723(3) 0.0370(12) Uani 1 1 d . . .
C2 C 0.7035(2) 0.71727(18) 0.6657(4) 0.0413(13) Uani 1 1 d . . .
H2 H 0.7374 0.7328 0.7169 0.050 Uiso 1 1 calc R . .
C3 C 0.6742(2) 0.72858(16) 0.5687(3) 0.0325(11) Uani 1 1 d . . .
C4 C 0.6830(2) 0.76377(16) 0.5119(3) 0.0320(11) Uani 1 1 d . . .
C5 C 0.7301(2) 0.79466(17) 0.5448(4) 0.0401(13) Uani 1 1 d . . .
H5 H 0.7602 0.7959 0.6113 0.048 Uiso 1 1 calc R . .
C6 C 0.7325(2) 0.82396(17) 0.4780(4) 0.0437(13) Uani 1 1 d . . .
H6 H 0.7648 0.8448 0.4987 0.052 Uiso 1 1 calc R . .
C7 C 0.6879(2) 0.82255(17) 0.3820(4) 0.0375(12) Uani 1 1 d . . .
H7 H 0.6891 0.8422 0.3361 0.045 Uiso 1 1 calc R . .
C8 C 0.6413(2) 0.79174(15) 0.3540(3) 0.0311(11) Uani 1 1 d . . .
C9 C 0.5901(2) 0.78721(16) 0.2562(3) 0.0299(11) Uani 1 1 d . . .
C10 C 0.5710(2) 0.81352(16) 0.1724(3) 0.0359(12) Uani 1 1 d . . .
H10 H 0.5906 0.8395 0.1635 0.043 Uiso 1 1 calc R . .
C11 C 0.5175(2) 0.79405(16) 0.1042(3) 0.0328(11) Uani 1 1 d . . .
C12 C 0.6859(2) 0.65103(19) 0.7604(3) 0.0439(13) Uani 1 1 d . . .
C13 C 0.6309(3) 0.6422(3) 0.7572(4) 0.078(2) Uani 1 1 d . . .
H13A H 0.6024 0.6254 0.6968 0.117 Uiso 1 1 calc R . .
H13B H 0.6154 0.6741 0.7609 0.117 Uiso 1 1 calc R . .
H13C H 0.6396 0.6213 0.8117 0.117 Uiso 1 1 calc R . .
C14 C 0.7120(3) 0.6007(2) 0.7627(5) 0.082(2) Uani 1 1 d . . .
H14A H 0.7485 0.6059 0.7689 0.123 Uiso 1 1 calc R . .
H14B H 0.6854 0.5826 0.7030 0.123 Uiso 1 1 calc R . .
H14C H 0.7188 0.5814 0.8178 0.123 Uiso 1 1 calc R . .
C15 C 0.7268(3) 0.6804(2) 0.8506(4) 0.0676(19) Uani 1 1 d . . .
H15A H 0.7638 0.6839 0.8576 0.101 Uiso 1 1 calc R . .
H15B H 0.7326 0.6628 0.9066 0.101 Uiso 1 1 calc R . .
H15C H 0.7107 0.7134 0.8459 0.101 Uiso 1 1 calc R . .
C16 C 0.4783(2) 0.80901(18) -0.0004(3) 0.0410(13) Uani 1 1 d . . .
C17 C 0.5089(3) 0.8475(2) -0.0246(4) 0.0564(16) Uani 1 1 d . . .
H17A H 0.5159 0.8778 0.0129 0.085 Uiso 1 1 calc R . .
H17B H 0.4847 0.8553 -0.0934 0.085 Uiso 1 1 calc R . .
H17C H 0.5457 0.8338 -0.0086 0.085 Uiso 1 1 calc R . .
C18 C 0.4228(2) 0.8322(2) -0.0193(4) 0.0545(15) Uani 1 1 d . . .
H18A H 0.4030 0.8079 -0.0039 0.082 Uiso 1 1 calc R . .
H18B H 0.3977 0.8417 -0.0872 0.082 Uiso 1 1 calc R . .
H18C H 0.4323 0.8618 0.0212 0.082 Uiso 1 1 calc R . .
C19 C 0.4639(3) 0.7631(2) -0.0658(4) 0.0538(15) Uani 1 1 d . . .
H19A H 0.4429 0.7387 -0.0532 0.081 Uiso 1 1 calc R . .
H19B H 0.4996 0.7482 -0.0522 0.081 Uiso 1 1 calc R . .
H19C H 0.4401 0.7734 -0.1334 0.081 Uiso 1 1 calc R . .
C20 C 0.4030(2) 0.64868(16) 0.4633(3) 0.0318(11) Uani 1 1 d . . .
C21 C 0.4229(2) 0.60972(17) 0.5296(3) 0.0342(11) Uani 1 1 d . . .
H21 H 0.4051 0.5961 0.5593 0.041 Uiso 1 1 calc R . .
C22 C 0.4740(2) 0.59531(16) 0.5427(3) 0.0288(11) Uani 1 1 d . . .
C23 C 0.5143(2) 0.55386(16) 0.5909(3) 0.0302(11) Uani 1 1 d . . .
C24 C 0.5115(2) 0.51561(17) 0.6445(3) 0.0358(12) Uani 1 1 d . . .
H24 H 0.4835 0.5162 0.6595 0.043 Uiso 1 1 calc R . .
C25 C 0.5506(2) 0.47680(17) 0.6755(3) 0.0400(13) Uani 1 1 d . . .
H25 H 0.5502 0.4510 0.7140 0.048 Uiso 1 1 calc R . .
C26 C 0.5903(2) 0.47543(17) 0.6507(3) 0.0380(12) Uani 1 1 d . . .
H26 H 0.6162 0.4483 0.6695 0.046 Uiso 1 1 calc R . .
C27 C 0.5911(2) 0.51472(16) 0.5976(3) 0.0322(11) Uani 1 1 d . . .
C28 C 0.6277(2) 0.51979(16) 0.5604(3) 0.0319(11) Uani 1 1 d . . .
C29 C 0.6739(2) 0.49285(17) 0.5737(4) 0.0382(12) Uani 1 1 d . . .
H29 H 0.6909 0.4640 0.6124 0.046 Uiso 1 1 calc R . .
C30 C 0.6902(2) 0.51663(16) 0.5188(3) 0.0354(12) Uani 1 1 d . . .
C31 C 0.3482(2) 0.67862(18) 0.4173(4) 0.0391(12) Uani 1 1 d . . .
C32 C 0.3582(3) 0.7317(2) 0.3954(5) 0.069(2) Uani 1 1 d . . .
H32A H 0.3906 0.7467 0.4542 0.104 Uiso 1 1 calc R . .
H32B H 0.3235 0.7517 0.3721 0.104 Uiso 1 1 calc R . .
H32C H 0.3666 0.7306 0.3460 0.104 Uiso 1 1 calc R . .
C33 C 0.3278(3) 0.6810(2) 0.4843(4) 0.0646(18) Uani 1 1 d . . .
H33A H 0.3217 0.6472 0.4988 0.097 Uiso 1 1 calc R . .
H33B H 0.2916 0.6996 0.4533 0.097 Uiso 1 1 calc R . .
H33C H 0.3569 0.6977 0.5442 0.097 Uiso 1 1 calc R . .
C34 C 0.3013(2) 0.6542(2) 0.3224(4) 0.0599(16) Uani 1 1 d . . .
H34A H 0.2923 0.6213 0.3356 0.090 Uiso 1 1 calc R . .
H34B H 0.3150 0.6509 0.2801 0.090 Uiso 1 1 calc R . .
H34C H 0.2667 0.6750 0.2909 0.090 Uiso 1 1 calc R . .
C35 C 0.7381(2) 0.50634(18) 0.5049(4) 0.0427(13) Uani 1 1 d . . .
C36 C 0.7524(3) 0.45064(19) 0.5201(5) 0.0584(16) Uani 1 1 d . . .
H36A H 0.7175 0.4313 0.4769 0.088 Uiso 1 1 calc R . .
H36B H 0.7677 0.4418 0.5870 0.088 Uiso 1 1 calc R . .
H36C H 0.7813 0.4433 0.5060 0.088 Uiso 1 1 calc R . .
C37 C 0.7913(3) 0.5354(2) 0.5798(5) 0.077(2) Uani 1 1 d . . .
H37A H 0.7821 0.5709 0.5736 0.115 Uiso 1 1 calc R . .
H37B H 0.8221 0.5299 0.5695 0.115 Uiso 1 1 calc R . .
H37C H 0.8040 0.5240 0.6444 0.115 Uiso 1 1 calc R . .
C38 C 0.7193(3) 0.5210(2) 0.4035(5) 0.0678(18) Uani 1 1 d . . .
H38A H 0.6862 0.5008 0.3566 0.102 Uiso 1 1 calc R . .
H38B H 0.7511 0.5155 0.3958 0.102 Uiso 1 1 calc R . .
H38C H 0.7085 0.5563 0.3929 0.102 Uiso 1 1 calc R . .
O1S O 0.8712(6) 0.3785(4) 0.7274(9) 0.120(3) Uani 0.602(9) 1 d PDU A 1
C1S C 0.8455(10) 0.3376(8) 0.6579(16) 0.123(4) Uani 0.602(9) 1 d PDU A 1
H1S1 H 0.8515 0.3057 0.6919 0.147 Uiso 0.602(9) 1 calc PR A 1
H1S2 H 0.8036 0.3430 0.6129 0.147 Uiso 0.602(9) 1 calc PR A 1
C2S C 0.8726(10) 0.3361(8) 0.6055(15) 0.164(5) Uani 0.602(9) 1 d PDU A 1
H2S1 H 0.9015 0.3090 0.6307 0.196 Uiso 0.602(9) 1 calc PR A 1
H2S2 H 0.8435 0.3297 0.5364 0.196 Uiso 0.602(9) 1 calc PR A 1
C3S C 0.8981(9) 0.3801(8) 0.6168(13) 0.163(6) Uani 0.602(9) 1 d PDU A 1
H3S1 H 0.8730 0.4016 0.5604 0.195 Uiso 0.602(9) 1 calc PR A 1
H3S2 H 0.9349 0.3753 0.6227 0.195 Uiso 0.602(9) 1 calc PR A 1
C4S C 0.9077(8) 0.4021(7) 0.6994(11) 0.134(4) Uani 0.602(9) 1 d PDU A 1
H4S1 H 0.8989 0.4380 0.6880 0.161 Uiso 0.602(9) 1 calc PR A 1
H4S2 H 0.9487 0.3984 0.7524 0.161 Uiso 0.602(9) 1 calc PR A 1
O1D O 0.8639(8) 0.3037(6) 0.6389(13) 0.139(5) Uani 0.398(9) 1 d PDU A 2
C1D C 0.8489(14) 0.3413(11) 0.689(3) 0.123(4) Uani 0.398(9) 1 d PDU A 2
H1D1 H 0.8083 0.3520 0.6475 0.147 Uiso 0.398(9) 1 calc PR A 2
H1D2 H 0.8560 0.3277 0.7501 0.147 Uiso 0.398(9) 1 calc PR A 2
C2D C 0.8873(14) 0.3815(9) 0.708(3) 0.120(3) Uani 0.398(9) 1 d PDU A 2
H2D1 H 0.8652 0.4122 0.6765 0.144 Uiso 0.398(9) 1 calc PR A 2
H2D2 H 0.9130 0.3876 0.7778 0.144 Uiso 0.398(9) 1 calc PR A 2
C3D C 0.9183(4) 0.3695(9) 0.6728(14) 0.134(4) Uani 0.398(9) 1 d PDU A 2
H3D1 H 0.9558 0.3870 0.7089 0.161 Uiso 0.398(9) 1 calc PR A 2
H3D2 H 0.8978 0.3791 0.6042 0.161 Uiso 0.398(9) 1 calc PR A 2
C4D C 0.9269(9) 0.3172(9) 0.683(2) 0.164(5) Uani 0.398(9) 1 d PDU A 2
H4D1 H 0.9523 0.3067 0.7510 0.196 Uiso 0.398(9) 1 calc PR A 2
H4D2 H 0.9414 0.3039 0.6452 0.196 Uiso 0.398(9) 1 calc PR A 2
O2S O 0.5001(9) 0.8957(5) 0.254(2) 0.206(8) Uani 0.50 1 d PDU B -1
C5S C 0.5347(8) 0.9353(6) 0.248(2) 0.142(8) Uani 0.50 1 d PDU B -1
H5S1 H 0.5731 0.9377 0.3089 0.171 Uiso 0.50 1 calc PR B -1
H5S2 H 0.5398 0.9279 0.1950 0.171 Uiso 0.50 1 calc PR B -1
C6S C 0.5043(8) 0.9799(5) 0.230(2) 0.125(7) Uani 0.50 1 d PDU B -1
H6S1 H 0.5222 1.0000 0.2891 0.150 Uiso 0.50 1 calc PR B -1
H6S2 H 0.5052 0.9995 0.1803 0.150 Uiso 0.50 1 calc PR B -1
C7S C 0.4503(6) 0.9692(5) 0.1983(17) 0.125(7) Uani 0.50 1 d PDU B -1
H7S1 H 0.4246 0.9801 0.1305 0.150 Uiso 0.50 1 calc PR B -1
H7S2 H 0.4396 0.9880 0.2369 0.150 Uiso 0.50 1 calc PR B -1
C8S C 0.4416(8) 0.9184(6) 0.204(2) 0.142(8) Uani 0.50 1 d PDU B -1
H8S1 H 0.4160 0.9039 0.1393 0.171 Uiso 0.50 1 calc PR B -1
H8S2 H 0.4244 0.9129 0.2415 0.171 Uiso 0.50 1 calc PR B -1
O3S O 0.8522(8) 0.5333(6) 0.3918(19) 0.262(5) Uani 0.582(11) 1 d PDU C 1
C9S C 0.8611(9) 0.4878(7) 0.4515(19) 0.248(6) Uani 0.582(11) 1 d PDU C 1
H9S1 H 0.8917 0.4929 0.5204 0.297 Uiso 0.582(11) 1 calc PR C 1
H9S2 H 0.8252 0.4772 0.4448 0.297 Uiso 0.582(11) 1 calc PR C 1
C10S C 0.8782(11) 0.4537(6) 0.407(2) 0.259(6) Uani 0.582(11) 1 d PDU C 1
H10A H 0.8957 0.4237 0.4476 0.311 Uiso 0.582(11) 1 calc PR C 1
H10B H 0.8446 0.4434 0.3435 0.311 Uiso 0.582(11) 1 calc PR C 1
C11S C 0.9164(11) 0.4772(7) 0.397(3) 0.249(6) Uani 0.582(11) 1 d PDU C 1
H11A H 0.9163 0.4629 0.3427 0.298 Uiso 0.582(11) 1 calc PR C 1
H11B H 0.9554 0.4735 0.4563 0.298 Uiso 0.582(11) 1 calc PR C 1
C12S C 0.9014(13) 0.5279(8) 0.380(3) 0.256(6) Uani 0.582(11) 1 d PDU C 1
H12A H 0.8893 0.5374 0.3139 0.307 Uiso 0.582(11) 1 calc PR C 1
H12B H 0.9342 0.5491 0.4266 0.307 Uiso 0.582(11) 1 calc PR C 1
O3D O 0.8211(10) 0.4908(8) 0.336(2) 0.262(5) Uani 0.418(11) 1 d PDU C 2
C9D C 0.8627(13) 0.4563(10) 0.414(3) 0.248(6) Uani 0.418(11) 1 d PDU C 2
H9D1 H 0.8467 0.4431 0.4490 0.297 Uiso 0.418(11) 1 calc PR C 2
H9D2 H 0.8717 0.4281 0.3861 0.297 Uiso 0.418(11) 1 calc PR C 2
C10D C 0.9120(12) 0.4843(11) 0.475(2) 0.259(6) Uani 0.418(11) 1 d PDU C 2
H10C H 0.9121 0.4959 0.5310 0.311 Uiso 0.418(11) 1 calc PR C 2
H10D H 0.9467 0.4639 0.4981 0.311 Uiso 0.418(11) 1 calc PR C 2
C11D C 0.9118(12) 0.5240(12) 0.424(3) 0.249(6) Uani 0.418(11) 1 d PDU C 2
H11C H 0.9344 0.5160 0.3969 0.298 Uiso 0.418(11) 1 calc PR C 2
H11D H 0.9299 0.5529 0.4677 0.298 Uiso 0.418(11) 1 calc PR C 2
C12D C 0.8549(14) 0.5359(11) 0.349(3) 0.256(6) Uani 0.418(11) 1 d PDU C 2
H12C H 0.8525 0.5441 0.2896 0.307 Uiso 0.418(11) 1 calc PR C 2
H12D H 0.8407 0.5646 0.3674 0.307 Uiso 0.418(11) 1 calc PR C 2

loop_
_atom_site_aniso_label
_atom_site_aniso_U_11
_atom_site_aniso_U_22
_atom_site_aniso_U_33
_atom_site_aniso_U_23
_atom_site_aniso_U_13
_atom_site_aniso_U_12
Fe1 0.0282(4) 0.0223(3) 0.0286(4) 0.0013(3) 0.0138(3) -0.0030(3)
Fe2 0.0279(4) 0.0204(3) 0.0316(4) 0.0029(3) 0.0141(3) 0.0000(3)
Cl1 0.0314(6) 0.0313(6) 0.0332(7) -0.0025(5) 0.0156(6) -0.0016(5)
Li1 0.033(4) 0.031(4) 0.036(5) 0.001(4) 0.018(4) -0.002(4)
O1 0.0295(17) 0.0207(15) 0.0277(17) 0.0007(13) 0.0155(15) -0.0001(13)
N1 0.034(2) 0.0253(19) 0.031(2) -0.0024(17) 0.0191(19) -0.0018(18)
N2 0.034(2) 0.026(2) 0.029(2) 0.0007(17) 0.017(2) -0.0007(18)
N3 0.029(2) 0.0237(19) 0.030(2) -0.0009(17) 0.0145(19) -0.0021(17)
N4 0.035(2) 0.024(2) 0.030(2) 0.0029(17) 0.016(2) -0.0021(18)
N5 0.031(2) 0.0195(19) 0.030(2) -0.0017(16) 0.0143(19) -0.0028(17)
N6 0.030(2) 0.027(2) 0.030(2) 0.0024(17) 0.0152(19) 0.0022(18)
N7 0.033(2) 0.027(2) 0.033(2) 0.0027(17) 0.018(2) 0.0017(18)
N8 0.029(2) 0.026(2) 0.027(2) 0.0002(17) 0.0101(19) 0.0028(18)
N9 0.034(2) 0.029(2) 0.039(2) 0.0035(18) 0.021(2) 0.0046(19)
N10 0.034(2) 0.026(2) 0.032(2) 0.0049(17) 0.016(2) 0.0041(18)
C1 0.039(3) 0.034(3) 0.027(3) -0.001(2) 0.012(2) -0.003(2)
C2 0.040(3) 0.036(3) 0.037(3) -0.006(2) 0.015(3) -0.011(2)
C3 0.030(3) 0.029(2) 0.032(3) -0.003(2) 0.013(2) -0.006(2)
C4 0.030(3) 0.027(2) 0.035(3) -0.003(2) 0.016(2) -0.003(2)
C5 0.036(3) 0.035(3) 0.038(3) -0.005(2) 0.014(3) -0.010(2)
C6 0.037(3) 0.031(3) 0.054(4) -0.005(2) 0.019(3) -0.010(2)
C7 0.043(3) 0.026(2) 0.042(3) 0.000(2) 0.023(3) -0.008(2)
C8 0.035(3) 0.019(2) 0.043(3) 0.001(2) 0.024(2) 0.001(2)
C9 0.035(3) 0.021(2) 0.033(3) -0.001(2) 0.018(2) -0.003(2)
C10 0.047(3) 0.021(2) 0.045(3) 0.002(2) 0.029(3) -0.005(2)
C11 0.040(3) 0.023(2) 0.033(3) 0.002(2) 0.018(2) -0.003(2)
C12 0.050(3) 0.045(3) 0.026(3) -0.001(2) 0.015(3) -0.013(3)
C13 0.086(5) 0.100(5) 0.044(4) -0.005(4) 0.034(4) -0.044(4)
C14 0.109(6) 0.064(4) 0.059(4) 0.023(3) 0.038(4) 0.012(4)
C15 0.078(5) 0.077(4) 0.033(3) -0.002(3) 0.021(3) -0.037(4)
C16 0.047(3) 0.036(3) 0.035(3) 0.005(2) 0.020(3) -0.004(3)
C17 0.064(4) 0.057(4) 0.042(3) 0.015(3) 0.025(3) -0.011(3)
C18 0.052(4) 0.052(3) 0.048(4) 0.019(3) 0.020(3) 0.003(3)
C19 0.066(4) 0.053(3) 0.033(3) 0.000(3) 0.022(3) -0.007(3)
C20 0.034(3) 0.028(2) 0.032(3) -0.002(2) 0.018(2) -0.003(2)
C21 0.038(3) 0.033(3) 0.035(3) 0.003(2) 0.022(2) -0.001(2)
C22 0.038(3) 0.024(2) 0.023(2) 0.0027(19) 0.017(2) -0.003(2)
C23 0.032(3) 0.026(2) 0.028(3) -0.005(2) 0.014(2) -0.004(2)
C24 0.043(3) 0.031(3) 0.028(3) 0.003(2) 0.017(2) -0.004(2)
C25 0.052(3) 0.029(3) 0.032(3) 0.006(2) 0.019(3) -0.003(3)
C26 0.042(3) 0.026(2) 0.033(3) 0.006(2) 0.013(3) 0.004(2)
C27 0.031(3) 0.025(2) 0.030(3) -0.001(2) 0.010(2) 0.000(2)
C28 0.031(3) 0.021(2) 0.035(3) 0.002(2) 0.013(2) 0.002(2)
C29 0.040(3) 0.024(2) 0.042(3) 0.005(2) 0.018(3) 0.005(2)
C30 0.032(3) 0.024(2) 0.037(3) -0.003(2) 0.012(2) 0.006(2)
C31 0.039(3) 0.038(3) 0.046(3) 0.009(2) 0.027(3) 0.008(2)
C32 0.061(4) 0.042(3) 0.120(6) 0.031(4) 0.060(4) 0.023(3)
C33 0.061(4) 0.084(5) 0.063(4) 0.014(3) 0.043(4) 0.026(4)
C34 0.046(4) 0.062(4) 0.059(4) 0.006(3) 0.021(3) 0.014(3)
C35 0.039(3) 0.032(3) 0.053(3) 0.000(2) 0.023(3) 0.006(2)
C36 0.062(4) 0.041(3) 0.081(4) 0.004(3) 0.046(4) 0.016(3)
C37 0.051(4) 0.061(4) 0.112(6) -0.025(4) 0.042(4) -0.012(3)
C38 0.074(4) 0.072(4) 0.077(5) 0.023(4) 0.054(4) 0.035(4)
O1S 0.143(8) 0.130(6) 0.101(7) -0.001(5) 0.076(5) -0.014(5)
C1S 0.120(7) 0.116(7) 0.117(12) -0.007(7) 0.058(7) 0.009(5)
C2S 0.179(9) 0.190(10) 0.145(10) -0.004(9) 0.105(8) 0.025(9)
C3S 0.178(13) 0.205(14) 0.153(12) 0.043(11) 0.122(11) 0.047(11)
C4S 0.153(9) 0.166(10) 0.106(8) 0.035(7) 0.086(7) -0.005(8)
O1D 0.174(11) 0.119(10) 0.119(11) 0.004(9) 0.079(10) 0.025(9)
C1D 0.120(7) 0.116(7) 0.117(12) -0.007(7) 0.058(7) 0.009(5)
C2D 0.143(8) 0.130(6) 0.101(7) -0.001(5) 0.076(5) -0.014(5)
C3D 0.153(9) 0.166(10) 0.106(8) 0.035(7) 0.086(7) -0.005(8)
C4D 0.179(9) 0.190(10) 0.145(10) -0.004(9) 0.105(8) 0.025(9)
O2S 0.150(10) 0.182(11) 0.299(18) 0.185(16) 0.133(12) 0.058(11)
C5S 0.120(13) 0.074(8) 0.26(3) -0.004(10) 0.123(18) -0.005(7)
C6S 0.118(10) 0.074(6) 0.21(2) 0.023(9) 0.108(15) 0.000(7)
C7S 0.118(10) 0.074(6) 0.21(2) 0.023(9) 0.108(15) 0.000(7)
C8S 0.120(13) 0.074(8) 0.26(3) -0.004(10) 0.123(18) -0.005(7)
O3S 0.237(9) 0.124(7) 0.534(15) 0.032(10) 0.283(9) 0.006(7)
C9S 0.211(12) 0.108(9) 0.544(16) 0.031(10) 0.284(10) 0.009(8)
C10S 0.217(11) 0.105(8) 0.548(15) 0.024(10) 0.272(10) 0.009(8)
C11S 0.244(10) 0.112(8) 0.510(16) 0.015(11) 0.285(10) 0.002(8)
C12S 0.252(11) 0.128(8) 0.509(16) 0.033(10) 0.286(11) 0.002(8)
O3D 0.237(9) 0.124(7) 0.534(15) 0.032(10) 0.283(9) 0.006(7)
C9D 0.211(12) 0.108(9) 0.544(16) 0.031(10) 0.284(10) 0.009(8)
C10D 0.217(11) 0.105(8) 0.548(15) 0.024(10) 0.272(10) 0.009(8)
C11D 0.244(10) 0.112(8) 0.510(16) 0.015(11) 0.285(10) 0.002(8)
C12D 0.252(11) 0.128(8) 0.509(16) 0.033(10) 0.286(11) 0.002(8)

loop_
_atom_type_symbol
_atom_type_description
_atom_type_scat_dispersion_real
_atom_type_scat_dispersion_imag
_atom_type_scat_source
C C 0.0033 0.0016 'International Tables Vol C Tables 4.2.6.8 and 6.1.1.4'
H H 0.0000 0.0000 'International Tables Vol C Tables 4.2.6.8 and 6.1.1.4'
Li Li -0.0003 0.0001 'International Tables Vol C Tables 4.2.6.8 and 6.1.1.4'
N N 0.0061 0.0033 'International Tables Vol C Tables 4.2.6.8 and 6.1.1.4'
O O 0.0106 0.0060 'International Tables Vol C Tables 4.2.6.8 and 6.1.1.4'
Cl Cl 0.1484 0.1585 'International Tables Vol C Tables 4.2.6.8 and 6.1.1.4'
Fe Fe 0.3463 0.8444 'International Tables Vol C Tables 4.2.6.8 and 6.1.1.4'

loop_
_geom_angle_atom_site_label_1
_geom_angle_atom_site_label_2
_geom_angle_atom_site_label_3
_geom_angle
_geom_angle_site_symmetry_1
_geom_angle_site_symmetry_3
O1 Fe1 N1 86.83(12) . .
O1 Fe1 N3 156.00(13) . .
N1 Fe1 N3 72.92(14) . .
O1 Fe1 N4 88.27(12) . 2_655
N1 Fe1 N4 109.36(14) . 2_655
N3 Fe1 N4 110.24(14) . 2_655
O1 Fe1 N5 122.99(12) . .
N1 Fe1 N5 146.15(14) . .
N3 Fe1 N5 74.08(14) . .
N4 Fe1 N5 88.93(13) 2_655 .
O1 Fe1 Li1 36.57(16) . .
N1 Fe1 Li1 104.31(17) . .
N3 Fe1 Li1 161.17(17) . .
N4 Fe1 Li1 52.34(17) 2_655 .
N5 Fe1 Li1 109.36(17) . .
N6 Fe2 N2 118.30(14) . .
N6 Fe2 O1 89.70(13) . .
N2 Fe2 O1 98.92(13) . .
N6 Fe2 N10 138.94(14) . .
N2 Fe2 N10 97.23(14) . .
O1 Fe2 N10 105.33(13) . .
N6 Fe2 N8 73.11(14) . .
N2 Fe2 N8 117.66(14) . .
O1 Fe2 N8 143.41(12) . .
N10 Fe2 N8 72.37(14) . .
N6 Fe2 Li1 54.69(17) . .
N2 Fe2 Li1 109.78(17) . .
O1 Fe2 Li1 35.29(16) . .
N10 Fe2 Li1 133.55(17) . .
N8 Fe2 Li1 121.46(17) . .
O1 Li1 N7 107.8(4) . .
O1 Li1 Cl1 110.4(4) . .
N7 Li1 Cl1 116.0(4) . .
O1 Li1 N5 97.9(3) . 2_655
N7 Li1 N5 130.6(4) . 2_655
Cl1 Li1 N5 92.0(3) . 2_655
O1 Li1 N4 82.3(3) . 2_655
N7 Li1 N4 109.9(3) . 2_655
Cl1 Li1 N4 124.4(3) . 2_655
N5 Li1 N4 32.63(15) 2_655 2_655
O1 Li1 N6 78.1(3) . .
N7 Li1 N6 30.78(17) . .
Cl1 Li1 N6 121.8(3) . .
N5 Li1 N6 145.4(4) 2_655 .
N4 Li1 N6 113.8(3) 2_655 .
O1 Li1 Fe1 39.58(17) . .
N7 Li1 Fe1 120.8(3) . .
Cl1 Li1 Fe1 121.6(3) . .
N5 Li1 Fe1 60.86(19) 2_655 .
N4 Li1 Fe1 43.28(15) 2_655 .
N6 Li1 Fe1 101.4(3) . .
O1 Li1 Fe2 38.43(17) . .
N7 Li1 Fe2 69.4(2) . .
Cl1 Li1 Fe2 127.6(3) . .
N5 Li1 Fe2 125.2(3) 2_655 .
N4 Li1 Fe2 96.6(3) 2_655 .
N6 Li1 Fe2 39.88(13) . .
Fe1 Li1 Fe2 65.86(15) . .
Li1 O1 Fe1 103.8(2) . .
Li1 O1 Fe2 106.3(3) . .
Fe1 O1 Fe2 113.04(13) . .
Li1 O1 H1O 126.9 . .
Fe1 O1 H1O 98.2 . .
Fe2 O1 H1O 108.2 . .
C3 N1 N2 107.9(4) . .
C3 N1 Fe1 118.4(3) . .
N2 N1 Fe1 132.7(3) . .
N1 N2 C1 108.3(4) . .
N1 N2 Fe2 106.1(3) . .
C1 N2 Fe2 144.8(3) . .
C8 N3 C4 121.0(4) . .
C8 N3 Fe1 119.3(3) . .
C4 N3 Fe1 119.6(3) . .
C11 N4 N5 107.6(3) . .
C11 N4 Fe1 143.5(3) . 2_655
N5 N4 Fe1 106.6(2) . 2_655
C11 N4 Li1 119.1(3) . 2_655
N5 N4 Li1 70.3(3) . 2_655
Fe1 N4 Li1 84.4(2) 2_655 2_655
C9 N5 N4 107.5(3) . .
C9 N5 Fe1 115.2(3) . .
N4 N5 Fe1 136.2(3) . .
C9 N5 Li1 118.4(3) . 2_655
N4 N5 Li1 77.1(3) . 2_655
Fe1 N5 Li1 90.6(2) . 2_655
C22 N6 N7 108.4(4) . .
C22 N6 Fe2 120.3(3) . .
N7 N6 Fe2 131.2(3) . .
C22 N6 Li1 150.5(3) . .
N7 N6 Li1 49.4(3) . .
Fe2 N6 Li1 85.4(2) . .
C20 N7 N6 107.2(3) . .
C20 N7 Li1 145.5(4) . .
N6 N7 Li1 99.8(3) . .
C27 N8 C23 122.0(4) . .
C27 N8 Fe2 119.9(3) . .
C23 N8 Fe2 118.1(3) . .
N10 N9 C30 112.6(4) . .
N10 N9 H9N 123.7 . .
C30 N9 H9N 123.7 . .
C28 N10 N9 105.5(4) . .
C28 N10 Fe2 117.4(3) . .
N9 N10 Fe2 134.3(3) . .
N2 C1 C2 108.4(4) . .
N2 C1 C12 122.7(4) . .
C2 C1 C12 128.9(4) . .
C3 C2 C1 105.6(4) . .
C3 C2 H2 127.2 . .
C1 C2 H2 127.2 . .
N1 C3 C2 109.8(4) . .
N1 C3 C4 115.6(4) . .
C2 C3 C4 134.6(4) . .
N3 C4 C5 120.6(4) . .
N3 C4 C3 112.5(4) . .
C5 C4 C3 126.9(4) . .
C4 C5 C6 118.6(5) . .
C4 C5 H5 120.7 . .
C6 C5 H5 120.7 . .
C7 C6 C5 120.0(5) . .
C7 C6 H6 120.0 . .
C5 C6 H6 120.0 . .
C6 C7 C8 118.7(5) . .
C6 C7 H7 120.7 . .
C8 C7 H7 120.7 . .
N3 C8 C7 121.1(4) . .
N3 C8 C9 113.4(4) . .
C7 C8 C9 125.5(4) . .
N5 C9 C10 109.7(4) . .
N5 C9 C8 117.7(4) . .
C10 C9 C8 132.5(4) . .
C11 C10 C9 105.8(4) . .
C11 C10 H10 127.1 . .
C9 C10 H10 127.1 . .
N4 C11 C10 109.4(4) . .
N4 C11 C16 123.2(4) . .
C10 C11 C16 127.4(4) . .
C1 C12 C15 110.7(4) . .
C1 C12 C14 108.1(4) . .
C15 C12 C14 110.6(5) . .
C1 C12 C13 111.0(5) . .
C15 C12 C13 107.8(5) . .
C14 C12 C13 108.7(5) . .
C12 C13 H13A 109.5 . .
C12 C13 H13B 109.5 . .
H13A C13 H13B 109.5 . .
C12 C13 H13C 109.5 . .
H13A C13 H13C 109.5 . .
H13B C13 H13C 109.5 . .
C12 C14 H14A 109.5 . .
C12 C14 H14B 109.5 . .
H14A C14 H14B 109.5 . .
C12 C14 H14C 109.5 . .
H14A C14 H14C 109.5 . .
H14B C14 H14C 109.5 . .
C12 C15 H15A 109.5 . .
C12 C15 H15B 109.5 . .
H15A C15 H15B 109.5 . .
C12 C15 H15C 109.5 . .
H15A C15 H15C 109.5 . .
H15B C15 H15C 109.5 . .
C11 C16 C17 109.4(4) . .
C11 C16 C18 110.1(4) . .
C17 C16 C18 108.9(4) . .
C11 C16 C19 110.0(4) . .
C17 C16 C19 108.4(4) . .
C18 C16 C19 110.1(4) . .
C16 C17 H17A 109.5 . .
C16 C17 H17B 109.5 . .
H17A C17 H17B 109.5 . .
C16 C17 H17C 109.5 . .
H17A C17 H17C 109.5 . .
H17B C17 H17C 109.5 . .
C16 C18 H18A 109.5 . .
C16 C18 H18B 109.5 . .
H18A C18 H18B 109.5 . .
C16 C18 H18C 109.5 . .
H18A C18 H18C 109.5 . .
H18B C18 H18C 109.5 . .
C16 C19 H19A 109.5 . .
C16 C19 H19B 109.5 . .
H19A C19 H19B 109.5 . .
C16 C19 H19C 109.5 . .
H19A C19 H19C 109.5 . .
H19B C19 H19C 109.5 . .
N7 C20 C21 109.8(4) . .
N7 C20 C31 119.8(4) . .
C21 C20 C31 130.4(4) . .
C22 C21 C20 104.8(4) . .
C22 C21 H21 127.6 . .
C20 C21 H21 127.6 . .
N6 C22 C21 109.8(4) . .
N6 C22 C23 114.2(4) . .
C21 C22 C23 135.5(4) . .
N8 C23 C24 119.8(4) . .
N8 C23 C22 112.2(4) . .
C24 C23 C22 127.7(4) . .
C25 C24 C23 118.7(5) . .
C25 C24 H24 120.7 . .
C23 C24 H24 120.7 . .
C24 C25 C26 120.3(4) . .
C24 C25 H25 119.8 . .
C26 C25 H25 119.8 . .
C27 C26 C25 118.2(4) . .
C27 C26 H26 120.9 . .
C25 C26 H26 120.9 . .
N8 C27 C26 120.8(5) . .
N8 C27 C28 112.0(4) . .
C26 C27 C28 127.2(4) . .
N10 C28 C29 110.4(4) . .
N10 C28 C27 116.0(4) . .
C29 C28 C27 133.7(4) . .
C28 C29 C30 106.0(4) . .
C28 C29 H29 127.0 . .
C30 C29 H29 127.0 . .
N9 C30 C29 105.5(4) . .
N9 C30 C35 122.7(4) . .
C29 C30 C35 131.8(4) . .
C20 C31 C33 109.9(4) . .
C20 C31 C34 109.9(4) . .
C33 C31 C34 109.0(5) . .
C20 C31 C32 110.4(4) . .
C33 C31 C32 109.3(5) . .
C34 C31 C32 108.4(5) . .
C31 C32 H32A 109.5 . .
C31 C32 H32B 109.5 . .
H32A C32 H32B 109.5 . .
C31 C32 H32C 109.5 . .
H32A C32 H32C 109.5 . .
H32B C32 H32C 109.5 . .
C31 C33 H33A 109.5 . .
C31 C33 H33B 109.5 . .
H33A C33 H33B 109.5 . .
C31 C33 H33C 109.5 . .
H33A C33 H33C 109.5 . .
H33B C33 H33C 109.5 . .
C31 C34 H34A 109.5 . .
C31 C34 H34B 109.5 . .
H34A C34 H34B 109.5 . .
C31 C34 H34C 109.5 . .
H34A C34 H34C 109.5 . .
H34B C34 H34C 109.5 . .
C30 C35 C38 109.9(4) . .
C30 C35 C37 109.1(4) . .
C38 C35 C37 110.8(5) . .
C30 C35 C36 109.1(4) . .
C38 C35 C36 109.5(5) . .
C37 C35 C36 108.6(5) . .
C35 C36 H36A 109.5 . .
C35 C36 H36B 109.5 . .
H36A C36 H36B 109.5 . .
C35 C36 H36C 109.5 . .
H36A C36 H36C 109.5 . .
H36B C36 H36C 109.5 . .
C35 C37 H37A 109.5 . .
C35 C37 H37B 109.5 . .
H37A C37 H37B 109.5 . .
C35 C37 H37C 109.5 . .
H37A C37 H37C 109.5 . .
H37B C37 H37C 109.5 . .
C35 C38 H38A 109.5 . .
C35 C38 H38B 109.5 . .
H38A C38 H38B 109.5 . .
C35 C38 H38C 109.5 . .
H38A C38 H38C 109.5 . .
H38B C38 H38C 109.5 . .
C1S O1S C4S 101.0(10) . .
C2S C1S O1S 108.1(11) . .
C2S C1S H1S1 110.1 . .
O1S C1S H1S1 110.1 . .
C2S C1S H1S2 110.1 . .
O1S C1S H1S2 110.1 . .
H1S1 C1S H1S2 108.4 . .
C3S C2S C1S 107.9(12) . .
C3S C2S H2S1 110.1 . .
C1S C2S H2S1 110.1 . .
C3S C2S H2S2 110.1 . .
C1S C2S H2S2 110.1 . .
H2S1 C2S H2S2 108.4 . .
C2S C3S C4S 108.1(12) . .
C2S C3S H3S1 110.1 . .
C4S C3S H3S1 110.1 . .
C2S C3S H3S2 110.1 . .
C4S C3S H3S2 110.1 . .
H3S1 C3S H3S2 108.4 . .
C3S C4S O1S 110.3(11) . .
C3S C4S H4S1 109.6 . .
O1S C4S H4S1 109.6 . .
C3S C4S H4S2 109.6 . .
O1S C4S H4S2 109.6 . .
H4S1 C4S H4S2 108.1 . .
C1D O1D C4D 100.2(14) . .
C2D C1D O1D 102.3(13) . .
C2D C1D H1D1 111.3 . .
O1D C1D H1D1 111.3 . .
C2D C1D H1D2 111.3 . .
O1D C1D H1D2 111.3 . .
H1D1 C1D H1D2 109.2 . .
C3D C2D C1D 108.8(12) . .
C3D C2D H2D1 109.9 . .
C1D C2D H2D1 109.9 . .
C3D C2D H2D2 109.9 . .
C1D C2D H2D2 109.9 . .
H2D1 C2D H2D2 108.3 . .
C2D C3D C4D 107.2(15) . .
C2D C3D H3D1 110.3 . .
C4D C3D H3D1 110.3 . .
C2D C3D H3D2 110.3 . .
C4D C3D H3D2 110.3 . .
H3D1 C3D H3D2 108.5 . .
C3D C4D O1D 96.0(13) . .
C3D C4D H4D1 112.5 . .
O1D C4D H4D1 112.5 . .
C3D C4D H4D2 112.5 . .
O1D C4D H4D2 112.5 . .
H4D1 C4D H4D2 110.1 . .
C5S O2S C8S 103.0(11) . .
C6S C5S O2S 106.5(12) . .
C6S C5S H5S1 110.4 . .
O2S C5S H5S1 110.4 . .
C6S C5S H5S2 110.4 . .
O2S C5S H5S2 110.4 . .
H5S1 C5S H5S2 108.6 . .
C7S C6S C5S 108.8(12) . .
C7S C6S H6S1 109.9 . .
C5S C6S H6S1 109.9 . .
C7S C6S H6S2 109.9 . .
C5S C6S H6S2 109.9 . .
H6S1 C6S H6S2 108.3 . .
C6S C7S C8S 112.8(12) . .
C6S C7S H7S1 109.0 . .
C8S C7S H7S1 109.0 . .
C6S C7S H7S2 109.0 . .
C8S C7S H7S2 109.0 . .
H7S1 C7S H7S2 107.8 . .
C7S C8S O2S 105.0(11) . .
C7S C8S H8S1 110.8 . .
O2S C8S H8S1 110.8 . .
C7S C8S H8S2 110.8 . .
O2S C8S H8S2 110.8 . .
H8S1 C8S H8S2 108.8 . .
C12S O3S C9S 100.6(13) . .
C10S C9S O3S 98.9(15) . .
C10S C9S H9S1 112.0 . .
O3S C9S H9S1 112.0 . .
C10S C9S H9S2 112.0 . .
O3S C9S H9S2 112.0 . .
H9S1 C9S H9S2 109.7 . .
C11S C10S C9S 106.8(14) . .
C11S C10S H10A 110.4 . .
C9S C10S H10A 110.4 . .
C11S C10S H10B 110.4 . .
C9S C10S H10B 110.4 . .
H10A C10S H10B 108.6 . .
C10S C11S C12S 108.5(12) . .
C10S C11S H11A 110.0 . .
C12S C11S H11A 110.0 . .
C10S C11S H11B 110.0 . .
C12S C11S H11B 110.0 . .
H11A C11S H11B 108.4 . .
C11S C12S O3S 104.9(12) . .
C11S C12S H12A 110.8 . .
O3S C12S H12A 110.8 . .
C11S C12S H12B 110.8 . .
O3S C12S H12B 110.8 . .
H12A C12S H12B 108.8 . .
C12D O3D C9D 104.6(15) . .
C10D C9D O3D 106.2(15) . .
C10D C9D H9D1 110.5 . .
O3D C9D H9D1 110.5 . .
C10D C9D H9D2 110.5 . .
O3D C9D H9D2 110.5 . .
H9D1 C9D H9D2 108.7 . .
C11D C10D C9D 108.0(15) . .
C11D C10D H10C 110.1 . .
C9D C10D H10C 110.1 . .
C11D C10D H10D 110.1 . .
C9D C10D H10D 110.1 . .
H10C C10D H10D 108.4 . .
C10D C11D C12D 109.9(15) . .
C10D C11D H11C 109.7 . .
C12D C11D H11C 109.7 . .
C10D C11D H11D 109.7 . .
C12D C11D H11D 109.7 . .
H11C C11D H11D 108.2 . .
C11D C12D O3D 105.1(15) . .
C11D C12D H12C 110.7 . .
O3D C12D H12C 110.7 . .
C11D C12D H12D 110.7 . .
O3D C12D H12D 110.7 . .
H12C C12D H12D 108.8 . .

loop_
_geom_bond_atom_site_label_1
_geom_bond_atom_site_label_2
_geom_bond_distance
_geom_bond_site_symmetry_2
Fe1 O1 2.074(3) .
Fe1 N1 2.141(4) .
Fe1 N3 2.160(4) .
Fe1 N4 2.177(4) 2_655
Fe1 N5 2.198(4) .
Fe1 Li1 3.160(8) .
Fe2 N6 2.073(4) .
Fe2 N2 2.082(4) .
Fe2 O1 2.087(3) .
Fe2 N10 2.164(4) .
Fe2 N8 2.176(4) .
Fe2 Li1 3.222(8) .
Cl1 Li1 2.351(8) .
Li1 O1 1.939(8) .
Li1 N7 2.033(9) .
Li1 N5 2.427(8) 2_655
Li1 N4 2.514(8) 2_655
Li1 N6 2.638(8) .
O1 H1O 0.9675 .
N1 C3 1.342(6) .
N1 N2 1.363(5) .
N2 C1 1.367(6) .
N3 C8 1.342(6) .
N3 C4 1.347(6) .
N4 C11 1.358(6) .
N4 N5 1.391(5) .
N4 Fe1 2.177(4) 2_655
N4 Li1 2.514(8) 2_655
N5 C9 1.351(6) .
N5 Li1 2.427(8) 2_655
N6 C22 1.354(5) .
N6 N7 1.370(5) .
N7 C20 1.358(6) .
N8 C27 1.334(6) .
N8 C23 1.346(6) .
N9 N10 1.341(5) .
N9 C30 1.348(6) .
N9 H9N 0.8800 .
N10 C28 1.337(6) .
C1 C2 1.384(7) .
C1 C12 1.507(7) .
C2 C3 1.383(6) .
C2 H2 0.9500 .
C3 C4 1.457(6) .
C4 C5 1.388(6) .
C5 C6 1.400(7) .
C5 H5 0.9500 .
C6 C7 1.380(7) .
C6 H6 0.9500 .
C7 C8 1.389(6) .
C7 H7 0.9500 .
C8 C9 1.460(6) .
C9 C10 1.386(6) .
C10 C11 1.384(6) .
C10 H10 0.9500 .
C11 C16 1.513(6) .
C12 C15 1.511(7) .
C12 C14 1.527(8) .
C12 C13 1.533(8) .
C13 H13A 0.9800 .
C13 H13B 0.9800 .
C13 H13C 0.9800 .
C14 H14A 0.9800 .
C14 H14B 0.9800 .
C14 H14C 0.9800 .
C15 H15A 0.9800 .
C15 H15B 0.9800 .
C15 H15C 0.9800 .
C16 C17 1.534(7) .
C16 C18 1.537(7) .
C16 C19 1.545(7) .
C17 H17A 0.9800 .
C17 H17B 0.9800 .
C17 H17C 0.9800 .
C18 H18A 0.9800 .
C18 H18B 0.9800 .
C18 H18C 0.9800 .
C19 H19A 0.9800 .
C19 H19B 0.9800 .
C19 H19C 0.9800 .
C20 C21 1.397(6) .
C20 C31 1.510(7) .
C21 C22 1.379(6) .
C21 H21 0.9500 .
C22 C23 1.467(6) .
C23 C24 1.396(6) .
C24 C25 1.386(7) .
C24 H24 0.9500 .
C25 C26 1.391(7) .
C25 H25 0.9500 .
C26 C27 1.388(6) .
C26 H26 0.9500 .
C27 C28 1.475(7) .
C28 C29 1.388(6) .
C29 C30 1.389(7) .
C29 H29 0.9500 .
C30 C35 1.510(7) .
C31 C33 1.520(7) .
C31 C34 1.533(7) .
C31 C32 1.537(7) .
C32 H32A 0.9800 .
C32 H32B 0.9800 .
C32 H32C 0.9800 .
C33 H33A 0.9800 .
C33 H33B 0.9800 .
C33 H33C 0.9800 .
C34 H34A 0.9800 .
C34 H34B 0.9800 .
C34 H34C 0.9800 .
C35 C38 1.523(7) .
C35 C37 1.524(8) .
C35 C36 1.534(7) .
C36 H36A 0.9800 .
C36 H36B 0.9800 .
C36 H36C 0.9800 .
C37 H37A 0.9800 .
C37 H37B 0.9800 .
C37 H37C 0.9800 .
C38 H38A 0.9800 .
C38 H38B 0.9800 .
C38 H38C 0.9800 .
O1S C1S 1.465(13) .
O1S C4S 1.484(12) .
C1S C2S 1.449(14) .
C1S H1S1 0.9900 .
C1S H1S2 0.9900 .
C2S C3S 1.339(11) .
C2S H2S1 0.9900 .
C2S H2S2 0.9900 .
C3S C4S 1.386(10) .
C3S H3S1 0.9900 .
C3S H3S2 0.9900 .
C4S H4S1 0.9900 .
C4S H4S2 0.9900 .
O1D C1D 1.520(16) .
O1D C4D 1.530(15) .
C1D C2D 1.431(15) .
C1D H1D1 0.9900 .
C1D H1D2 0.9900 .
C2D C3D 1.331(11) .
C2D H2D1 0.9900 .
C2D H2D2 0.9900 .
C3D C4D 1.421(15) .
C3D H3D1 0.9900 .
C3D H3D2 0.9900 .
C4D H4D1 0.9900 .
C4D H4D2 0.9900 .
O2S C5S 1.485(13) .
O2S C8S 1.492(14) .
C5S C6S 1.403(13) .
C5S H5S1 0.9900 .
C5S H5S2 0.9900 .
C6S C7S 1.329(15) .
C6S H6S1 0.9900 .
C6S H6S2 0.9900 .
C7S C8S 1.400(14) .
C7S H7S1 0.9900 .
C7S H7S2 0.9900 .
C8S H8S1 0.9900 .
C8S H8S2 0.9900 .
O3S C12S 1.505(15) .
O3S C9S 1.511(15) .
C9S C10S 1.420(15) .
C9S H9S1 0.9900 .
C9S H9S2 0.9900 .
C10S C11S 1.330(11) .
C10S H10A 0.9900 .
C10S H10B 0.9900 .
C11S C12S 1.407(11) .
C11S H11A 0.9900 .
C11S H11B 0.9900 .
C12S H12A 0.9900 .
C12S H12B 0.9900 .
O3D C12D 1.477(16) .
O3D C9D 1.489(16) .
C9D C10D 1.394(16) .
C9D H9D1 0.9900 .
C9D H9D2 0.9900 .
C10D C11D 1.357(11) .
C10D H10C 0.9900 .
C10D H10D 0.9900 .
C11D C12D 1.410(16) .
C11D H11C 0.9900 .
C11D H11D 0.9900 .
C12D H12C 0.9900 .
C12D H12D 0.9900 .

loop_
_geom_hbond_atom_site_label_D
_geom_hbond_atom_site_label_H
_geom_hbond_atom_site_label_A
_geom_hbond_distance_DH
_geom_hbond_distance_HA
_geom_hbond_distance_DA
_geom_hbond_angle_DHA
_geom_hbond_site_symmetry_A
N9 H9N Cl1 0.88 2.37 3.198(4) 156.5 2_655
C12S H12A O1S 0.99 2.58 3.34(3) 133.5 6_565

loop_
_geom_torsion_atom_site_label_1
_geom_torsion_atom_site_label_2
_geom_torsion_atom_site_label_3
_geom_torsion_atom_site_label_4
_geom_torsion
_geom_torsion_site_symmetry_1
_geom_torsion_site_symmetry_2
_geom_torsion_site_symmetry_3
_geom_torsion_site_symmetry_4
N1 Fe1 Li1 O1 -63.9(3) . . . .
N3 Fe1 Li1 O1 -142.9(4) . . . .
N4 Fe1 Li1 O1 -167.5(3) 2_655 . . .
N5 Fe1 Li1 O1 119.7(2) . . . .
O1 Fe1 Li1 N7 80.7(4) . . . .
N1 Fe1 Li1 N7 16.8(4) . . . .
N3 Fe1 Li1 N7 -62.2(7) . . . .
N4 Fe1 Li1 N7 -86.8(4) 2_655 . . .
N5 Fe1 Li1 N7 -159.6(3) . . . .
O1 Fe1 Li1 Cl1 -84.2(4) . . . .
N1 Fe1 Li1 Cl1 -148.1(3) . . . .
N3 Fe1 Li1 Cl1 132.9(4) . . . .
N4 Fe1 Li1 Cl1 108.3(4) 2_655 . . .
N5 Fe1 Li1 Cl1 35.5(4) . . . .
O1 Fe1 Li1 N5 -157.0(4) . . . 2_655
N1 Fe1 Li1 N5 139.09(18) . . . 2_655
N3 Fe1 Li1 N5 60.1(6) . . . 2_655
N4 Fe1 Li1 N5 35.48(17) 2_655 . . 2_655
N5 Fe1 Li1 N5 -37.3(2) . . . 2_655
O1 Fe1 Li1 N4 167.5(3) . . . 2_655
N1 Fe1 Li1 N4 103.61(19) . . . 2_655
N3 Fe1 Li1 N4 24.6(6) . . . 2_655
N5 Fe1 Li1 N4 -72.8(2) . . . 2_655
O1 Fe1 Li1 N6 54.9(2) . . . .
N1 Fe1 Li1 N6 -9.0(3) . . . .
N3 Fe1 Li1 N6 -88.0(6) . . . .
N4 Fe1 Li1 N6 -112.6(3) 2_655 . . .
N5 Fe1 Li1 N6 174.6(2) . . . .
O1 Fe1 Li1 Fe2 36.38(18) . . . .
N1 Fe1 Li1 Fe2 -27.56(16) . . . .
N3 Fe1 Li1 Fe2 -106.5(5) . . . .
N4 Fe1 Li1 Fe2 -131.2(2) 2_655 . . .
N5 Fe1 Li1 Fe2 156.06(11) . . . .
N6 Fe2 Li1 O1 -171.6(3) . . . .
N2 Fe2 Li1 O1 77.1(3) . . . .
N10 Fe2 Li1 O1 -44.6(3) . . . .
N8 Fe2 Li1 O1 -139.9(2) . . . .
N6 Fe2 Li1 N7 10.84(18) . . . .
N2 Fe2 Li1 N7 -100.4(2) . . . .
O1 Fe2 Li1 N7 -177.5(4) . . . .
N10 Fe2 Li1 N7 137.8(2) . . . .
N8 Fe2 Li1 N7 42.6(3) . . . .
N6 Fe2 Li1 Cl1 -96.8(4) . . . .
N2 Fe2 Li1 Cl1 152.0(3) . . . .
O1 Fe2 Li1 Cl1 74.9(4) . . . .
N10 Fe2 Li1 Cl1 30.2(5) . . . .
N8 Fe2 Li1 Cl1 -65.0(4) . . . .
N6 Fe2 Li1 N5 136.7(4) . . . 2_655
N2 Fe2 Li1 N5 25.4(4) . . . 2_655
O1 Fe2 Li1 N5 -51.7(3) . . . 2_655
N10 Fe2 Li1 N5 -96.4(4) . . . 2_655
N8 Fe2 Li1 N5 168.4(3) . . . 2_655
N6 Fe2 Li1 N4 119.7(3) . . . 2_655
N2 Fe2 Li1 N4 8.4(3) . . . 2_655
O1 Fe2 Li1 N4 -68.7(3) . . . 2_655
N10 Fe2 Li1 N4 -113.4(2) . . . 2_655
N8 Fe2 Li1 N4 151.37(19) . . . 2_655
N2 Fe2 Li1 N6 -111.26(19) . . . .
O1 Fe2 Li1 N6 171.6(3) . . . .
N10 Fe2 Li1 N6 127.0(2) . . . .
N8 Fe2 Li1 N6 31.7(2) . . . .
N6 Fe2 Li1 Fe1 151.0(2) . . . .
N2 Fe2 Li1 Fe1 39.69(17) . . . .
O1 Fe2 Li1 Fe1 -37.44(18) . . . .
N10 Fe2 Li1 Fe1 -82.1(2) . . . .
N8 Fe2 Li1 Fe1 -177.34(12) . . . .
N7 Li1 O1 Fe1 -117.0(3) . . . .
Cl1 Li1 O1 Fe1 115.3(3) . . . .
N5 Li1 O1 Fe1 20.2(3) 2_655 . . .
N4 Li1 O1 Fe1 -8.6(2) 2_655 . . .
N6 Li1 O1 Fe1 -124.95(17) . . . .
Fe2 Li1 O1 Fe1 -119.5(2) . . . .
N7 Li1 O1 Fe2 2.4(4) . . . .
Cl1 Li1 O1 Fe2 -125.3(3) . . . .
N5 Li1 O1 Fe2 139.6(2) 2_655 . . .
N4 Li1 O1 Fe2 110.88(19) 2_655 . . .
N6 Li1 O1 Fe2 -5.5(2) . . . .
Fe1 Li1 O1 Fe2 119.5(2) . . . .
N1 Fe1 O1 Li1 119.3(3) . . . .
N3 Fe1 O1 Li1 151.4(4) . . . .
N4 Fe1 O1 Li1 9.8(3) 2_655 . . .
N5 Fe1 O1 Li1 -77.8(3) . . . .
N1 Fe1 O1 Fe2 4.60(15) . . . .
N3 Fe1 O1 Fe2 36.7(4) . . . .
N4 Fe1 O1 Fe2 -104.90(16) 2_655 . . .
N5 Fe1 O1 Fe2 167.50(14) . . . .
Li1 Fe1 O1 Fe2 -114.7(3) . . . .
N6 Fe2 O1 Li1 6.8(3) . . . .
N2 Fe2 O1 Li1 -111.8(3) . . . .
N10 Fe2 O1 Li1 148.1(3) . . . .
N8 Fe2 O1 Li1 67.2(3) . . . .
N6 Fe2 O1 Fe1 120.11(16) . . . .
N2 Fe2 O1 Fe1 1.49(17) . . . .
N10 Fe2 O1 Fe1 -98.59(16) . . . .
N8 Fe2 O1 Fe1 -179.53(17) . . . .
Li1 Fe2 O1 Fe1 113.3(3) . . . .
O1 Fe1 N1 C3 175.7(3) . . . .
N3 Fe1 N1 C3 8.8(3) . . . .
N4 Fe1 N1 C3 -97.2(3) 2_655 . . .
N5 Fe1 N1 C3 22.0(5) . . . .
Li1 Fe1 N1 C3 -151.9(3) . . . .
O1 Fe1 N1 N2 -17.2(4) . . . .
N3 Fe1 N1 N2 175.9(4) . . . .
N4 Fe1 N1 N2 69.9(4) 2_655 . . .
N5 Fe1 N1 N2 -170.9(3) . . . .
Li1 Fe1 N1 N2 15.2(4) . . . .
C3 N1 N2 C1 -0.3(5) . . . .
Fe1 N1 N2 C1 -168.4(3) . . . .
C3 N1 N2 Fe2 -172.2(3) . . . .
Fe1 N1 N2 Fe2 19.7(4) . . . .
N6 Fe2 N2 N1 -105.1(3) . . . .
O1 Fe2 N2 N1 -10.6(3) . . . .
N10 Fe2 N2 N1 96.3(3) . . . .
N8 Fe2 N2 N1 170.1(2) . . . .
Li1 Fe2 N2 N1 -45.3(3) . . . .
N6 Fe2 N2 C1 88.3(6) . . . .
O1 Fe2 N2 C1 -177.2(5) . . . .
N10 Fe2 N2 C1 -70.4(6) . . . .
N8 Fe2 N2 C1 3.5(6) . . . .
Li1 Fe2 N2 C1 148.0(6) . . . .
O1 Fe1 N3 C8 139.1(3) . . . .
N1 Fe1 N3 C8 172.8(3) . . . .
N4 Fe1 N3 C8 -82.4(3) 2_655 . . .
N5 Fe1 N3 C8 0.4(3) . . . .
Li1 Fe1 N3 C8 -103.0(6) . . . .
O1 Fe1 N3 C4 -39.0(5) . . . .
N1 Fe1 N3 C4 -5.3(3) . . . .
N4 Fe1 N3 C4 99.6(3) 2_655 . . .
N5 Fe1 N3 C4 -177.7(4) . . . .
Li1 Fe1 N3 C4 79.0(6) . . . .
C11 N4 N5 C9 0.7(5) . . . .
Fe1 N4 N5 C9 -166.4(3) 2_655 . . .
Li1 N4 N5 C9 116.0(4) 2_655 . . .
C11 N4 N5 Fe1 167.6(3) . . . .
Fe1 N4 N5 Fe1 0.5(4) 2_655 . . .
Li1 N4 N5 Fe1 -77.0(4) 2_655 . . .
C11 N4 N5 Li1 -115.4(4) . . . 2_655
Fe1 N4 N5 Li1 77.5(3) 2_655 . . 2_655
O1 Fe1 N5 C9 -165.0(3) . . . .
N1 Fe1 N5 C9 -16.8(4) . . . .
N3 Fe1 N5 C9 -3.6(3) . . . .
N4 Fe1 N5 C9 107.8(3) 2_655 . . .
Li1 Fe1 N5 C9 156.9(3) . . . .
O1 Fe1 N5 N4 28.8(4) . . . .
N1 Fe1 N5 N4 177.0(3) . . . .
N3 Fe1 N5 N4 -169.9(4) . . . .
N4 Fe1 N5 N4 -58.5(3) 2_655 . . .
Li1 Fe1 N5 N4 -9.3(4) . . . .
O1 Fe1 N5 Li1 -43.0(3) . . . 2_655
N1 Fe1 N5 Li1 105.2(3) . . . 2_655
N3 Fe1 N5 Li1 118.3(2) . . . 2_655
N4 Fe1 N5 Li1 -130.3(2) 2_655 . . 2_655
Li1 Fe1 N5 Li1 -81.1(3) . . . 2_655
N2 Fe2 N6 C22 -100.2(3) . . . .
O1 Fe2 N6 C22 159.8(3) . . . .
N10 Fe2 N6 C22 46.5(4) . . . .
N8 Fe2 N6 C22 12.6(3) . . . .
Li1 Fe2 N6 C22 164.6(4) . . . .
N2 Fe2 N6 N7 74.8(4) . . . .
O1 Fe2 N6 N7 -25.2(4) . . . .
N10 Fe2 N6 N7 -138.5(3) . . . .
N8 Fe2 N6 N7 -172.4(4) . . . .
Li1 Fe2 N6 N7 -20.3(3) . . . .
N2 Fe2 N6 Li1 95.1(2) . . . .
O1 Fe2 N6 Li1 -4.84(19) . . . .
N10 Fe2 N6 Li1 -118.2(2) . . . .
N8 Fe2 N6 Li1 -152.1(2) . . . .
O1 Li1 N6 C22 -147.0(6) . . . .
N7 Li1 N6 C22 47.8(7) . . . .
Cl1 Li1 N6 C22 -40.2(9) . . . .
N5 Li1 N6 C22 126.5(7) 2_655 . . .
N4 Li1 N6 C22 137.1(6) 2_655 . . .
Fe1 Li1 N6 C22 -179.2(6) . . . .
Fe2 Li1 N6 C22 -152.3(7) . . . .
O1 Li1 N6 N7 165.2(4) . . . .
Cl1 Li1 N6 N7 -88.1(4) . . . .
N5 Li1 N6 N7 78.6(6) 2_655 . . .
N4 Li1 N6 N7 89.3(4) 2_655 . . .
Fe1 Li1 N6 N7 133.0(4) . . . .
Fe2 Li1 N6 N7 159.9(3) . . . .
O1 Li1 N6 Fe2 5.3(2) . . . .
N7 Li1 N6 Fe2 -159.9(3) . . . .
Cl1 Li1 N6 Fe2 112.1(3) . . . .
N5 Li1 N6 Fe2 -81.2(6) 2_655 . . .
N4 Li1 N6 Fe2 -70.6(3) 2_655 . . .
Fe1 Li1 N6 Fe2 -26.9(2) . . . .
C22 N6 N7 C20 1.0(5) . . . .
Fe2 N6 N7 C20 -174.5(3) . . . .
Li1 N6 N7 C20 158.4(5) . . . .
C22 N6 N7 Li1 -157.4(4) . . . .
Fe2 N6 N7 Li1 27.1(4) . . . .
O1 Li1 N7 C20 -156.7(5) . . . .
Cl1 Li1 N7 C20 -32.4(8) . . . .
N5 Li1 N7 C20 85.6(8) 2_655 . . .
N4 Li1 N7 C20 115.2(6) 2_655 . . .
N6 Li1 N7 C20 -141.5(7) . . . .
Fe1 Li1 N7 C20 161.9(5) . . . .
Fe2 Li1 N7 C20 -155.1(6) . . . .
O1 Li1 N7 N6 -15.2(4) . . . .
Cl1 Li1 N7 N6 109.1(4) . . . .
N5 Li1 N7 N6 -132.9(5) 2_655 . . .
N4 Li1 N7 N6 -103.3(4) 2_655 . . .
Fe1 Li1 N7 N6 -56.6(4) . . . .
Fe2 Li1 N7 N6 -13.6(2) . . . .
N6 Fe2 N8 C27 168.5(4) . . . .
N2 Fe2 N8 C27 -78.0(3) . . . .
O1 Fe2 N8 C27 103.2(4) . . . .
N10 Fe2 N8 C27 11.0(3) . . . .
Li1 Fe2 N8 C27 141.8(3) . . . .
N6 Fe2 N8 C23 -12.1(3) . . . .
N2 Fe2 N8 C23 101.5(3) . . . .
O1 Fe2 N8 C23 -77.4(4) . . . .
N10 Fe2 N8 C23 -169.6(3) . . . .
Li1 Fe2 N8 C23 -38.8(4) . . . .
C30 N9 N10 C28 0.4(5) . . . .
C30 N9 N10 Fe2 160.3(3) . . . .
N6 Fe2 N10 C28 -48.0(4) . . . .
N2 Fe2 N10 C28 102.8(3) . . . .
O1 Fe2 N10 C28 -155.9(3) . . . .
N8 Fe2 N10 C28 -14.0(3) . . . .
Li1 Fe2 N10 C28 -131.0(3) . . . .
N6 Fe2 N10 N9 153.9(4) . . . .
N2 Fe2 N10 N9 -55.2(4) . . . .
O1 Fe2 N10 N9 46.1(4) . . . .
N8 Fe2 N10 N9 -172.0(4) . . . .
Li1 Fe2 N10 N9 71.0(5) . . . .
N1 N2 C1 C2 0.6(5) . . . .
Fe2 N2 C1 C2 167.1(4) . . . .
N1 N2 C1 C12 -179.2(4) . . . .
Fe2 N2 C1 C12 -12.6(9) . . . .
N2 C1 C2 C3 -0.6(6) . . . .
C12 C1 C2 C3 179.1(5) . . . .
N2 N1 C3 C2 -0.1(5) . . . .
Fe1 N1 C3 C2 169.9(3) . . . .
N2 N1 C3 C4 178.8(4) . . . .
Fe1 N1 C3 C4 -11.1(5) . . . .
C1 C2 C3 N1 0.5(6) . . . .
C1 C2 C3 C4 -178.2(5) . . . .
C8 N3 C4 C5 2.4(7) . . . .
Fe1 N3 C4 C5 -179.6(3) . . . .
C8 N3 C4 C3 -176.6(4) . . . .
Fe1 N3 C4 C3 1.5(5) . . . .
N1 C3 C4 N3 6.1(6) . . . .
C2 C3 C4 N3 -175.2(5) . . . .
N1 C3 C4 C5 -172.8(4) . . . .
C2 C3 C4 C5 5.9(9) . . . .
N3 C4 C5 C6 -2.6(7) . . . .
C3 C4 C5 C6 176.2(5) . . . .
C4 C5 C6 C7 1.4(7) . . . .
C5 C6 C7 C8 0.1(7) . . . .
C4 N3 C8 C7 -0.9(7) . . . .
Fe1 N3 C8 C7 -178.9(3) . . . .
C4 N3 C8 C9 -179.3(4) . . . .
Fe1 N3 C8 C9 2.7(5) . . . .
C6 C7 C8 N3 -0.4(7) . . . .
C6 C7 C8 C9 177.9(4) . . . .
N4 N5 C9 C10 -0.7(5) . . . .
Fe1 N5 C9 C10 -170.7(3) . . . .
Li1 N5 C9 C10 83.9(5) 2_655 . . .
N4 N5 C9 C8 176.5(4) . . . .
Fe1 N5 C9 C8 6.4(5) . . . .
Li1 N5 C9 C8 -99.0(5) 2_655 . . .
N3 C8 C9 N5 -6.0(6) . . . .
C7 C8 C9 N5 175.6(4) . . . .
N3 C8 C9 C10 170.3(5) . . . .
C7 C8 C9 C10 -8.0(8) . . . .
N5 C9 C10 C11 0.4(5) . . . .
C8 C9 C10 C11 -176.1(5) . . . .
N5 N4 C11 C10 -0.4(5) . . . .
Fe1 N4 C11 C10 158.5(4) 2_655 . . .
Li1 N4 C11 C10 -77.2(5) 2_655 . . .
N5 N4 C11 C16 178.5(4) . . . .
Fe1 N4 C11 C16 -22.5(8) 2_655 . . .
Li1 N4 C11 C16 101.8(5) 2_655 . . .
C9 C10 C11 N4 0.0(5) . . . .
C9 C10 C11 C16 -178.8(5) . . . .
N2 C1 C12 C15 -161.9(5) . . . .
C2 C1 C12 C15 18.4(8) . . . .
N2 C1 C12 C14 76.8(6) . . . .
C2 C1 C12 C14 -102.8(6) . . . .
N2 C1 C12 C13 -42.3(7) . . . .
C2 C1 C12 C13 138.0(6) . . . .
N4 C11 C16 C17 -174.0(5) . . . .
C10 C11 C16 C17 4.7(7) . . . .
N4 C11 C16 C18 66.3(6) . . . .
C10 C11 C16 C18 -114.9(5) . . . .
N4 C11 C16 C19 -55.1(6) . . . .
C10 C11 C16 C19 123.6(5) . . . .
N6 N7 C20 C21 -0.5(5) . . . .
Li1 N7 C20 C21 139.5(6) . . . .
N6 N7 C20 C31 -178.3(4) . . . .
Li1 N7 C20 C31 -38.3(8) . . . .
N7 C20 C21 C22 -0.1(5) . . . .
C31 C20 C21 C22 177.4(5) . . . .
N7 N6 C22 C21 -1.1(5) . . . .
Fe2 N6 C22 C21 175.0(3) . . . .
Li1 N6 C22 C21 -37.4(8) . . . .
N7 N6 C22 C23 172.3(3) . . . .
Fe2 N6 C22 C23 -11.6(5) . . . .
Li1 N6 C22 C23 136.0(6) . . . .
C20 C21 C22 N6 0.7(5) . . . .
C20 C21 C22 C23 -170.7(5) . . . .
C27 N8 C23 C24 4.6(6) . . . .
Fe2 N8 C23 C24 -174.8(3) . . . .
C27 N8 C23 C22 -170.6(4) . . . .
Fe2 N8 C23 C22 10.0(5) . . . .
N6 C22 C23 N8 0.6(5) . . . .
C21 C22 C23 N8 171.6(5) . . . .
N6 C22 C23 C24 -174.2(4) . . . .
C21 C22 C23 C24 -3.1(8) . . . .
N8 C23 C24 C25 -1.4(7) . . . .
C22 C23 C24 C25 173.0(4) . . . .
C23 C24 C25 C26 -2.1(7) . . . .
C24 C25 C26 C27 2.5(7) . . . .
C23 N8 C27 C26 -4.2(7) . . . .
Fe2 N8 C27 C26 175.2(3) . . . .
C23 N8 C27 C28 174.0(4) . . . .
Fe2 N8 C27 C28 -6.7(5) . . . .
C25 C26 C27 N8 0.6(7) . . . .
C25 C26 C27 C28 -177.2(4) . . . .
N9 N10 C28 C29 -0.1(5) . . . .
Fe2 N10 C28 C29 -164.0(3) . . . .
N9 N10 C28 C27 179.5(4) . . . .
Fe2 N10 C28 C27 15.6(5) . . . .
N8 C27 C28 N10 -5.8(6) . . . .
C26 C27 C28 N10 172.2(4) . . . .
N8 C27 C28 C29 173.6(5) . . . .
C26 C27 C28 C29 -8.4(8) . . . .
N10 C28 C29 C30 -0.3(5) . . . .
C27 C28 C29 C30 -179.7(5) . . . .
N10 N9 C30 C29 -0.6(5) . . . .
N10 N9 C30 C35 -178.6(4) . . . .
C28 C29 C30 N9 0.5(5) . . . .
C28 C29 C30 C35 178.3(5) . . . .
N7 C20 C31 C33 -153.9(5) . . . .
C21 C20 C31 C33 28.8(7) . . . .
N7 C20 C31 C34 86.2(5) . . . .
C21 C20 C31 C34 -91.1(6) . . . .
N7 C20 C31 C32 -33.3(6) . . . .
C21 C20 C31 C32 149.4(5) . . . .
N9 C30 C35 C38 -34.7(6) . . . .
C29 C30 C35 C38 147.8(5) . . . .
N9 C30 C35 C37 86.9(6) . . . .
C29 C30 C35 C37 -90.6(7) . . . .
N9 C30 C35 C36 -154.7(5) . . . .
C29 C30 C35 C36 27.8(8) . . . .
C4S O1S C1S C2S 7(2) . . . .
O1S C1S C2S C3S -18(3) . . . .
C1S C2S C3S C4S 22(3) . . . .
C2S C3S C4S O1S -18(3) . . . .
C1S O1S C4S C3S 6(2) . . . .
C4D O1D C1D C2D 28(3) . . . .
O1D C1D C2D C3D 1(4) . . . .
C1D C2D C3D C4D -33(4) . . . .
C2D C3D C4D O1D 49(2) . . . .
C1D O1D C4D C3D -45(2) . . . .
C8S O2S C5S C6S 20(3) . . . .
O2S C5S C6S C7S -17(3) . . . .
C5S C6S C7S C8S 7(3) . . . .
C6S C7S C8S O2S 6(3) . . . .
C5S O2S C8S C7S -15(3) . . . .
C12S O3S C9S C10S -38(3) . . . .
O3S C9S C10S C11S 45(3) . . . .
C9S C10S C11S C12S -34(4) . . . .
C10S C11S C12S O3S 6(4) . . . .
C9S O3S C12S C11S 21(3) . . . .
C12D O3D C9D C10D 10(4) . . . .
O3D C9D C10D C11D -22(4) . . . .
C9D C10D C11D C12D 26(5) . . . .
C10D C11D C12D O3D -19(5) . . . .
C9D O3D C12D C11D 5(4) . . . .
